data_4316079
loop_
_publ_author_name
'Christopher R. Sharp'
'Jeremiah S. Duncan'
'Sonny C. Lee'

_publ_contact_author_address
;                                                                               
 Department of Chemistry
 University of Waterloo
 200 University Avenue West
 Waterloo, Ontario  N2L 3G1
 CANADA  
;
_publ_contact_author_email sclee@uwaterloo.ca
_publ_contact_author_fax 519-746-0435
_publ_contact_author_name 'Sonny C. Lee'
_publ_contact_author_phone '519-885-1211 x37501'
_publ_section_title
;
 [Fe4S4]q Cubane Clusters (q= 4+, 3+, 2+) with Terminal Amide Ligands
;
_journal_name_full 'Inorganic Chemistry'
_journal_page_first 6697
_journal_page_last 6705
_journal_paper_doi 10.1021/ic100742c
_journal_volume 49
_journal_year 2010
_chemical_compound_source 'Chemical synthesis, S.C. Lee lab'
_chemical_formula_moiety '[(Na +) (C4 H8 O)2] [(Fe 2+)(Fe 3+)3(S 2-)4 (C6 H18 N Si2 -)4]'
_chemical_formula_structural '[Na(O C4 H8)2] [Fe4S4(N(Si C3 H9)2)4)]'
_chemical_formula_sum 'C32 H88 Fe4 N4 Na O2 S4 Si8'
_chemical_formula_weight 1160.41
_chemical_name_common '[Na(THF)2]{Fe4(mu3-S)4[N(TMS)2]4}'
_chemical_name_systematic
; 
 [Na(THF)2]{Fe4(mu3-S)4[N(TMS)2]4} 
;
_space_group_IT_number 14
_symmetry_cell_setting monoclinic
_symmetry_space_group_name_Hall '-P 2ybc'
_symmetry_space_group_name_H-M 'P 1 21/c 1'
_atom_sites_solution_hydrogens geom
_atom_sites_solution_primary direct
_atom_sites_solution_secondary difmap
_audit_creation_method SHELXL-97
_cell_angle_alpha 90.00
_cell_angle_beta 96.6050(13)
_cell_angle_gamma 90.00
_cell_formula_units_Z 4
_cell_length_a 12.3146(5)
_cell_length_b 21.7116(8)
_cell_length_c 22.7562(10)
_cell_measurement_reflns_used 30199
_cell_measurement_temperature 200(2)
_cell_measurement_theta_max 27.46
_cell_measurement_theta_min 1.30
_cell_volume 6043.9(4)
_computing_cell_refinement DENZO-SMN
_computing_data_collection 'NONIUS COLLECT'
_computing_data_reduction 'DENZO-SMN, Siemens SHELXTL'
_computing_molecular_graphics 'Siemens SHELXTL, Olex2'
_computing_publication_material 'CIFTAB, SHELXL-97 (Sheldrick, 1997)'
_computing_structure_refinement 'SHELXL-97 (Sheldrick, 1997), PLATON'
_computing_structure_solution 'Siemens SHELXTL'
_diffrn_ambient_temperature 200(2)
_diffrn_measured_fraction_theta_full 0.998
_diffrn_measured_fraction_theta_max 0.998
_diffrn_measurement_device 'Nonius KappaCCD'
_diffrn_measurement_method '\w scans'
_diffrn_radiation_monochromator graphite
_diffrn_radiation_source 'fine-focus sealed tube'
_diffrn_radiation_type MoK\a
_diffrn_radiation_wavelength 0.71073
_diffrn_reflns_av_R_equivalents 0.062
_diffrn_reflns_av_sigmaI/netI 0.0915
_diffrn_reflns_limit_h_max 15
_diffrn_reflns_limit_h_min 0
_diffrn_reflns_limit_k_max 28
_diffrn_reflns_limit_k_min 0
_diffrn_reflns_limit_l_max 29
_diffrn_reflns_limit_l_min -29
_diffrn_reflns_number 30199
_diffrn_reflns_theta_full 27.46
_diffrn_reflns_theta_max 27.46
_diffrn_reflns_theta_min 1.30
_diffrn_standards_number 0
_exptl_absorpt_coefficient_mu 1.274
_exptl_absorpt_correction_T_max 0.9105
_exptl_absorpt_correction_T_min 0.7847
_exptl_absorpt_correction_type none
_exptl_crystal_colour brown-black
_exptl_crystal_density_diffrn 1.275
_exptl_crystal_density_method 'not measured'
_exptl_crystal_description parallelopipped
_exptl_crystal_F_000 2460
_exptl_crystal_size_max 0.20
_exptl_crystal_size_mid 0.10
_exptl_crystal_size_min 0.08
_refine_diff_density_max 0.581
_refine_diff_density_min -0.432
_refine_diff_density_rms 0.085
_refine_ls_extinction_method none
_refine_ls_goodness_of_fit_ref 1.017
_refine_ls_hydrogen_treatment constr
_refine_ls_matrix_type full
_refine_ls_number_parameters 520
_refine_ls_number_reflns 13785
_refine_ls_number_restraints 0
_refine_ls_restrained_S_all 1.017
_refine_ls_R_factor_all 0.1147
_refine_ls_R_factor_gt 0.0496
_refine_ls_shift/su_max 0.002
_refine_ls_shift/su_mean 0.000
_refine_ls_structure_factor_coef Fsqd
_refine_ls_weighting_details 'w=1/[\s^2^(Fo^2^)+(0.0421P)^2^+1.6630P] where P=(Fo^2^+2Fc^2^)/3'
_refine_ls_weighting_scheme calc
_refine_ls_wR_factor_gt 0.0972
_refine_ls_wR_factor_ref 0.1162
_reflns_number_gt 7876
_reflns_number_total 13785
_reflns_threshold_expression >2sigma(I)
_cod_data_source_file ic100742c_si_002_3.cif
_cod_data_source_block 486_14
_cod_database_code 4316079

loop_
_symmetry_equiv_pos_as_xyz
'x, y, z'
'-x, y+1/2, -z+1/2'
'-x, -y, -z'
'x, -y-1/2, z-1/2'

loop_
_atom_site_label
_atom_site_type_symbol
_atom_site_fract_x
_atom_site_fract_y
_atom_site_fract_z
_atom_site_U_iso_or_equiv
_atom_site_adp_type
_atom_site_occupancy
_atom_site_symmetry_multiplicity
_atom_site_calc_flag
_atom_site_refinement_flags
_atom_site_disorder_assembly
_atom_site_disorder_group
Fe1 Fe 0.37723(4) 0.68275(2) 0.23750(2) 0.02738(13) Uani 1 1 d . . .
Fe2 Fe 0.55547(4) 0.62024(2) 0.30145(2) 0.02814(13) Uani 1 1 d . . .
Fe3 Fe 0.53083(4) 0.61686(2) 0.17485(2) 0.02888(13) Uani 1 1 d . . .
Fe4 Fe 0.37293(4) 0.55348(2) 0.23990(2) 0.02867(13) Uani 1 1 d . . .
Na1 Na 0.25410(13) 0.74641(7) 0.12160(7) 0.0529(4) Uani 1 1 d . . .
Si1 Si 0.14386(8) 0.73052(5) 0.24959(5) 0.0379(3) Uani 1 1 d . . .
Si2 Si 0.33535(9) 0.82014(5) 0.25980(5) 0.0395(3) Uani 1 1 d . . .
Si3 Si 0.79189(9) 0.64027(5) 0.36656(5) 0.0395(3) Uani 1 1 d . . .
Si4 Si 0.61426(9) 0.58098(5) 0.43070(5) 0.0405(3) Uani 1 1 d . . .
Si5 Si 0.71059(9) 0.56320(5) 0.10272(5) 0.0393(3) Uani 1 1 d . . .
Si6 Si 0.60431(9) 0.68762(5) 0.06813(5) 0.0376(3) Uani 1 1 d . . .
Si7 Si 0.24610(10) 0.45171(5) 0.16877(6) 0.0462(3) Uani 1 1 d . . .
Si8 Si 0.20052(9) 0.46416(5) 0.29504(5) 0.0427(3) Uani 1 1 d . . .
S1 S 0.34422(7) 0.61724(4) 0.15791(4) 0.0300(2) Uani 1 1 d . . .
S2 S 0.37761(7) 0.62081(4) 0.31765(4) 0.0298(2) Uani 1 1 d . . .
S3 S 0.55893(7) 0.70058(4) 0.23692(4) 0.0302(2) Uani 1 1 d . . .
S4 S 0.55817(7) 0.53604(4) 0.23931(4) 0.0306(2) Uani 1 1 d . . .
O2 O 0.1662(3) 0.69013(13) 0.04375(14) 0.0637(9) Uani 1 1 d . . .
O1 O 0.2005(3) 0.83555(14) 0.07487(15) 0.0772(10) Uani 1 1 d . . .
N1 N 0.2742(2) 0.75090(11) 0.23355(13) 0.0298(7) Uani 1 1 d . . .
N2 N 0.6588(2) 0.61630(13) 0.36952(13) 0.0334(7) Uani 1 1 d . . .
N3 N 0.6145(2) 0.62055(12) 0.11010(13) 0.0334(7) Uani 1 1 d . . .
N4 N 0.2724(2) 0.48747(12) 0.23776(13) 0.0335(7) Uani 1 1 d . . .
C1 C 0.1335(4) 0.7348(2) 0.33095(19) 0.0646(14) Uani 1 1 d . . .
H1A H 0.1847 0.7054 0.3518 0.097 Uiso 1 1 calc R . .
H1B H 0.0588 0.7246 0.3385 0.097 Uiso 1 1 calc R . .
H1C H 0.1516 0.7766 0.3452 0.097 Uiso 1 1 calc R . .
C2 C 0.0357(3) 0.77978(18) 0.2086(2) 0.0588(13) Uani 1 1 d . . .
H2A H 0.0462 0.8227 0.2214 0.088 Uiso 1 1 calc R . .
H2B H -0.0365 0.7656 0.2170 0.088 Uiso 1 1 calc R . .
H2C H 0.0408 0.7769 0.1661 0.088 Uiso 1 1 calc R . .
C3 C 0.1044(3) 0.65114(16) 0.2243(2) 0.0488(11) Uani 1 1 d . . .
H3A H 0.1092 0.6477 0.1817 0.073 Uiso 1 1 calc R . .
H3B H 0.0293 0.6427 0.2322 0.073 Uiso 1 1 calc R . .
H3C H 0.1540 0.6213 0.2456 0.073 Uiso 1 1 calc R . .
C4 C 0.4167(3) 0.80889(18) 0.33362(19) 0.0552(12) Uani 1 1 d . . .
H4A H 0.3705 0.7898 0.3609 0.083 Uiso 1 1 calc R . .
H4B H 0.4430 0.8489 0.3494 0.083 Uiso 1 1 calc R . .
H4C H 0.4793 0.7820 0.3293 0.083 Uiso 1 1 calc R . .
C5 C 0.4259(3) 0.85206(16) 0.2068(2) 0.0547(12) Uani 1 1 d . . .
H5A H 0.4859 0.8232 0.2028 0.082 Uiso 1 1 calc R . .
H5B H 0.4560 0.8916 0.2215 0.082 Uiso 1 1 calc R . .
H5C H 0.3834 0.8581 0.1681 0.082 Uiso 1 1 calc R . .
C6 C 0.2332(3) 0.88280(16) 0.2691(2) 0.0620(13) Uani 1 1 d . . .
H6A H 0.1907 0.8914 0.2309 0.093 Uiso 1 1 calc R . .
H6B H 0.2717 0.9202 0.2839 0.093 Uiso 1 1 calc R . .
H6C H 0.1838 0.8694 0.2975 0.093 Uiso 1 1 calc R . .
C7 C 0.8879(4) 0.5731(2) 0.3692(2) 0.0700(14) Uani 1 1 d . . .
H7A H 0.8911 0.5531 0.4079 0.105 Uiso 1 1 calc R . .
H7B H 0.9610 0.5876 0.3628 0.105 Uiso 1 1 calc R . .
H7C H 0.8618 0.5436 0.3382 0.105 Uiso 1 1 calc R . .
C8 C 0.8362(4) 0.6950(2) 0.4282(2) 0.0678(14) Uani 1 1 d . . .
H8A H 0.7876 0.7309 0.4255 0.102 Uiso 1 1 calc R . .
H8B H 0.9113 0.7085 0.4251 0.102 Uiso 1 1 calc R . .
H8C H 0.8331 0.6743 0.4662 0.102 Uiso 1 1 calc R . .
C9 C 0.8118(3) 0.6829(2) 0.2972(2) 0.0612(13) Uani 1 1 d . . .
H9A H 0.7851 0.6577 0.2628 0.092 Uiso 1 1 calc R . .
H9B H 0.8898 0.6916 0.2965 0.092 Uiso 1 1 calc R . .
H9C H 0.7711 0.7218 0.2960 0.092 Uiso 1 1 calc R . .
C10 C 0.7266(4) 0.5615(2) 0.4904(2) 0.0811(16) Uani 1 1 d . . .
H10A H 0.7835 0.5381 0.4734 0.122 Uiso 1 1 calc R . .
H10B H 0.6971 0.5367 0.5208 0.122 Uiso 1 1 calc R . .
H10C H 0.7580 0.5996 0.5082 0.122 Uiso 1 1 calc R . .
C11 C 0.5198(4) 0.63184(19) 0.46598(19) 0.0643(14) Uani 1 1 d . . .
H11A H 0.5528 0.6727 0.4723 0.097 Uiso 1 1 calc R . .
H11B H 0.5060 0.6143 0.5041 0.097 Uiso 1 1 calc R . .
H11C H 0.4507 0.6354 0.4402 0.097 Uiso 1 1 calc R . .
C12 C 0.5454(4) 0.50561(16) 0.40955(19) 0.0542(12) Uani 1 1 d . . .
H12A H 0.4791 0.5132 0.3824 0.081 Uiso 1 1 calc R . .
H12B H 0.5260 0.4849 0.4452 0.081 Uiso 1 1 calc R . .
H12C H 0.5953 0.4794 0.3901 0.081 Uiso 1 1 calc R . .
C13 C 0.7991(4) 0.5790(2) 0.0428(2) 0.0680(14) Uani 1 1 d . . .
H13A H 0.7574 0.5716 0.0042 0.102 Uiso 1 1 calc R . .
H13B H 0.8630 0.5518 0.0477 0.102 Uiso 1 1 calc R . .
H13C H 0.8234 0.6220 0.0453 0.102 Uiso 1 1 calc R . .
C14 C 0.8097(3) 0.5550(2) 0.17063(19) 0.0601(13) Uani 1 1 d . . .
H14A H 0.8465 0.5945 0.1797 0.090 Uiso 1 1 calc R . .
H14B H 0.8641 0.5236 0.1640 0.090 Uiso 1 1 calc R . .
H14C H 0.7706 0.5427 0.2039 0.090 Uiso 1 1 calc R . .
C15 C 0.6421(4) 0.48798(18) 0.0849(2) 0.0730(16) Uani 1 1 d . . .
H15A H 0.5974 0.4770 0.1163 0.110 Uiso 1 1 calc R . .
H15B H 0.6975 0.4561 0.0819 0.110 Uiso 1 1 calc R . .
H15C H 0.5954 0.4912 0.0471 0.110 Uiso 1 1 calc R . .
C16 C 0.4774(3) 0.73219(16) 0.07941(18) 0.0475(11) Uani 1 1 d . . .
H16A H 0.4130 0.7061 0.0694 0.071 Uiso 1 1 calc R . .
H16B H 0.4722 0.7687 0.0539 0.071 Uiso 1 1 calc R . .
H16C H 0.4808 0.7450 0.1209 0.071 Uiso 1 1 calc R . .
C17 C 0.7238(4) 0.73862(18) 0.0891(2) 0.0650(14) Uani 1 1 d . . .
H17A H 0.7267 0.7495 0.1311 0.097 Uiso 1 1 calc R . .
H17B H 0.7165 0.7762 0.0651 0.097 Uiso 1 1 calc R . .
H17C H 0.7911 0.7171 0.0823 0.097 Uiso 1 1 calc R . .
C18 C 0.5898(4) 0.67253(19) -0.01304(18) 0.0640(14) Uani 1 1 d . . .
H18A H 0.6607 0.6601 -0.0249 0.096 Uiso 1 1 calc R . .
H18B H 0.5647 0.7101 -0.0344 0.096 Uiso 1 1 calc R . .
H18C H 0.5364 0.6395 -0.0226 0.096 Uiso 1 1 calc R . .
C19 C 0.2183(4) 0.36659(17) 0.1742(2) 0.0818(18) Uani 1 1 d . . .
H19A H 0.2840 0.3458 0.1928 0.123 Uiso 1 1 calc R . .
H19B H 0.1984 0.3497 0.1344 0.123 Uiso 1 1 calc R . .
H19C H 0.1580 0.3600 0.1981 0.123 Uiso 1 1 calc R . .
C20 C 0.3673(4) 0.45617(19) 0.1266(2) 0.0580(13) Uani 1 1 d . . .
H20A H 0.3763 0.4986 0.1133 0.087 Uiso 1 1 calc R . .
H20B H 0.3563 0.4287 0.0923 0.087 Uiso 1 1 calc R . .
H20C H 0.4329 0.4435 0.1523 0.087 Uiso 1 1 calc R . .
C21 C 0.1276(3) 0.48836(19) 0.12297(19) 0.0597(13) Uani 1 1 d . . .
H21A H 0.0613 0.4827 0.1423 0.090 Uiso 1 1 calc R . .
H21B H 0.1178 0.4691 0.0838 0.090 Uiso 1 1 calc R . .
H21C H 0.1418 0.5325 0.1188 0.090 Uiso 1 1 calc R . .
C22 C 0.2573(4) 0.39085(19) 0.3297(2) 0.0760(16) Uani 1 1 d . . .
H22A H 0.2522 0.3581 0.2998 0.114 Uiso 1 1 calc R . .
H22B H 0.2153 0.3791 0.3619 0.114 Uiso 1 1 calc R . .
H22C H 0.3340 0.3971 0.3453 0.114 Uiso 1 1 calc R . .
C23 C 0.0519(3) 0.45456(19) 0.2693(2) 0.0628(13) Uani 1 1 d . . .
H23A H 0.0223 0.4934 0.2524 0.094 Uiso 1 1 calc R . .
H23B H 0.0130 0.4430 0.3029 0.094 Uiso 1 1 calc R . .
H23C H 0.0423 0.4222 0.2392 0.094 Uiso 1 1 calc R . .
C24 C 0.2012(3) 0.52019(18) 0.35716(17) 0.0487(11) Uani 1 1 d . . .
H24A H 0.2754 0.5236 0.3777 0.073 Uiso 1 1 calc R . .
H24B H 0.1516 0.5058 0.3850 0.073 Uiso 1 1 calc R . .
H24C H 0.1770 0.5606 0.3415 0.073 Uiso 1 1 calc R . .
C25 C 0.1385(6) 0.8870(3) 0.0884(3) 0.116(3) Uani 1 1 d . . .
H25A H 0.1868 0.9208 0.1049 0.139 Uiso 1 1 calc R . .
H25B H 0.0881 0.8759 0.1177 0.139 Uiso 1 1 calc R . .
C26 C 0.0761(6) 0.9060(3) 0.0314(4) 0.121(3) Uani 1 1 d . . .
H26A H 0.0023 0.8872 0.0265 0.145 Uiso 1 1 calc R . .
H26B H 0.0686 0.9513 0.0290 0.145 Uiso 1 1 calc R . .
C27 C 0.1415(7) 0.8832(4) -0.0128(3) 0.140(3) Uani 1 1 d . . .
H27A H 0.0956 0.8592 -0.0433 0.168 Uiso 1 1 calc R . .
H27B H 0.1750 0.9179 -0.0324 0.168 Uiso 1 1 calc R . .
C28 C 0.2254(6) 0.8443(3) 0.0174(3) 0.115(2) Uani 1 1 d . . .
H28A H 0.2275 0.8042 -0.0032 0.138 Uiso 1 1 calc R . .
H28B H 0.2979 0.8642 0.0179 0.138 Uiso 1 1 calc R . .
C29 C 0.2069(5) 0.6448(3) 0.0057(3) 0.098(2) Uani 1 1 d . . .
H29A H 0.2486 0.6127 0.0294 0.118 Uiso 1 1 calc R . .
H29B H 0.2555 0.6644 -0.0206 0.118 Uiso 1 1 calc R . .
C30 C 0.1107(5) 0.6176(2) -0.0295(3) 0.101(2) Uani 1 1 d . . .
H30A H 0.1266 0.6087 -0.0703 0.121 Uiso 1 1 calc R . .
H30B H 0.0885 0.5790 -0.0111 0.121 Uiso 1 1 calc R . .
C31 C 0.0252(4) 0.6642(2) -0.0296(2) 0.0755(15) Uani 1 1 d . . .
H31A H -0.0483 0.6451 -0.0333 0.091 Uiso 1 1 calc R . .
H31B H 0.0285 0.6940 -0.0622 0.091 Uiso 1 1 calc R . .
C32 C 0.0521(4) 0.6945(3) 0.0299(3) 0.0897(18) Uani 1 1 d . . .
H32A H 0.0289 0.7382 0.0281 0.108 Uiso 1 1 calc R . .
H32B H 0.0143 0.6732 0.0602 0.108 Uiso 1 1 calc R . .

loop_
_atom_site_aniso_label
_atom_site_aniso_U_11
_atom_site_aniso_U_22
_atom_site_aniso_U_33
_atom_site_aniso_U_23
_atom_site_aniso_U_13
_atom_site_aniso_U_12
Fe1 0.0255(3) 0.0253(3) 0.0314(3) -0.0001(2) 0.0033(2) 0.0012(2)
Fe2 0.0251(3) 0.0310(3) 0.0280(3) 0.0023(2) 0.0017(2) -0.0014(2)
Fe3 0.0297(3) 0.0290(3) 0.0287(3) 0.0018(2) 0.0063(2) 0.0031(2)
Fe4 0.0289(3) 0.0255(3) 0.0316(3) -0.0001(2) 0.0034(2) -0.0018(2)
Na1 0.0574(11) 0.0575(10) 0.0418(10) 0.0027(8) -0.0035(8) 0.0170(8)
Si1 0.0277(6) 0.0385(6) 0.0478(7) -0.0054(5) 0.0060(5) 0.0009(4)
Si2 0.0362(6) 0.0277(6) 0.0539(8) -0.0079(5) 0.0021(6) -0.0001(5)
Si3 0.0287(6) 0.0475(7) 0.0412(7) -0.0038(5) 0.0001(5) -0.0029(5)
Si4 0.0446(7) 0.0458(7) 0.0307(6) 0.0051(5) 0.0026(5) -0.0002(5)
Si5 0.0347(6) 0.0436(6) 0.0411(7) -0.0033(5) 0.0106(5) 0.0055(5)
Si6 0.0499(7) 0.0335(6) 0.0311(6) 0.0010(5) 0.0119(5) -0.0008(5)
Si7 0.0450(7) 0.0372(7) 0.0560(8) -0.0162(6) 0.0042(6) -0.0074(5)
Si8 0.0374(6) 0.0370(6) 0.0542(8) 0.0100(6) 0.0073(6) -0.0064(5)
S1 0.0302(5) 0.0297(5) 0.0294(5) -0.0007(4) 0.0011(4) 0.0016(4)
S2 0.0285(5) 0.0316(5) 0.0299(5) 0.0000(4) 0.0062(4) -0.0024(4)
S3 0.0274(5) 0.0297(5) 0.0336(5) 0.0030(4) 0.0047(4) -0.0020(4)
S4 0.0304(5) 0.0277(5) 0.0337(5) 0.0025(4) 0.0041(4) 0.0041(4)
O2 0.059(2) 0.069(2) 0.058(2) -0.0141(17) -0.0157(17) 0.0162(16)
O1 0.100(3) 0.068(2) 0.063(2) 0.0203(19) 0.007(2) 0.029(2)
N1 0.0287(16) 0.0244(15) 0.0354(18) -0.0019(13) 0.0003(14) 0.0026(12)
N2 0.0309(16) 0.0383(17) 0.0305(17) 0.0001(14) 0.0006(14) -0.0009(13)
N3 0.0371(17) 0.0323(16) 0.0320(18) 0.0005(14) 0.0098(14) 0.0039(13)
N4 0.0338(17) 0.0242(16) 0.042(2) -0.0016(14) 0.0034(15) -0.0041(13)
C1 0.055(3) 0.084(3) 0.059(3) -0.016(3) 0.027(3) -0.017(2)
C2 0.034(2) 0.054(3) 0.087(4) -0.004(3) -0.002(2) 0.005(2)
C3 0.032(2) 0.040(2) 0.073(3) -0.003(2) 0.003(2) -0.0081(18)
C4 0.052(3) 0.051(3) 0.061(3) -0.019(2) -0.003(2) -0.009(2)
C5 0.057(3) 0.030(2) 0.078(4) 0.001(2) 0.013(3) -0.007(2)
C6 0.053(3) 0.035(2) 0.095(4) -0.020(2) -0.002(3) 0.010(2)
C7 0.045(3) 0.085(3) 0.079(4) -0.007(3) 0.002(3) 0.024(2)
C8 0.060(3) 0.073(3) 0.067(4) -0.014(3) -0.006(3) -0.023(3)
C9 0.027(2) 0.095(4) 0.061(3) 0.016(3) 0.004(2) -0.011(2)
C10 0.067(4) 0.121(4) 0.051(3) 0.031(3) -0.010(3) -0.005(3)
C11 0.086(4) 0.068(3) 0.042(3) 0.000(2) 0.024(3) 0.007(3)
C12 0.069(3) 0.040(2) 0.054(3) 0.015(2) 0.006(2) -0.009(2)
C13 0.064(3) 0.085(4) 0.060(3) 0.007(3) 0.033(3) 0.019(3)
C14 0.040(3) 0.079(3) 0.063(3) 0.001(3) 0.007(2) 0.014(2)
C15 0.058(3) 0.048(3) 0.116(5) -0.033(3) 0.023(3) 0.004(2)
C16 0.062(3) 0.035(2) 0.046(3) 0.0138(19) 0.009(2) 0.010(2)
C17 0.070(3) 0.047(3) 0.080(4) -0.005(2) 0.019(3) -0.016(2)
C18 0.103(4) 0.055(3) 0.036(3) 0.001(2) 0.013(3) 0.020(3)
C19 0.095(4) 0.041(3) 0.109(5) -0.027(3) 0.012(4) -0.021(3)
C20 0.061(3) 0.054(3) 0.061(3) -0.029(2) 0.013(3) 0.001(2)
C21 0.053(3) 0.074(3) 0.050(3) -0.020(2) -0.006(2) -0.005(2)
C22 0.092(4) 0.050(3) 0.088(4) 0.029(3) 0.019(3) 0.008(3)
C23 0.049(3) 0.063(3) 0.078(4) 0.000(3) 0.015(3) -0.019(2)
C24 0.041(2) 0.064(3) 0.042(3) 0.012(2) 0.011(2) -0.007(2)
C25 0.168(7) 0.084(4) 0.103(6) 0.024(4) 0.044(5) 0.049(4)
C26 0.098(5) 0.089(5) 0.161(8) 0.000(5) -0.053(5) 0.024(4)
C27 0.195(9) 0.137(7) 0.082(5) 0.044(5) -0.013(6) 0.031(6)
C28 0.109(6) 0.123(6) 0.119(6) 0.054(5) 0.043(5) 0.015(4)
C29 0.086(4) 0.126(5) 0.076(4) -0.039(4) -0.019(3) 0.045(4)
C30 0.101(5) 0.090(4) 0.100(5) -0.040(4) -0.037(4) 0.025(4)
C31 0.056(3) 0.096(4) 0.073(4) 0.003(3) 0.001(3) -0.004(3)
C32 0.064(4) 0.110(5) 0.092(5) -0.031(4) -0.003(3) 0.004(3)

loop_
_atom_type_symbol
_atom_type_description
_atom_type_scat_dispersion_real
_atom_type_scat_dispersion_imag
_atom_type_scat_source
C C 0.0033 0.0016 'International Tables Vol C Tables 4.2.6.8 and 6.1.1.4'
H H 0.0000 0.0000 'International Tables Vol C Tables 4.2.6.8 and 6.1.1.4'
N N 0.0061 0.0033 'International Tables Vol C Tables 4.2.6.8 and 6.1.1.4'
Si Si 0.0817 0.0704 'International Tables Vol C Tables 4.2.6.8 and 6.1.1.4'
S S 0.1246 0.1234 'International Tables Vol C Tables 4.2.6.8 and 6.1.1.4'
Fe Fe 0.3463 0.8444 'International Tables Vol C Tables 4.2.6.8 and 6.1.1.4'
O O 0.0106 0.0060 'International Tables Vol C Tables 4.2.6.8 and 6.1.1.4'
Na Na 0.0362 0.0249 'International Tables Vol C Tables 4.2.6.8 and 6.1.1.4'

loop_
_geom_angle_atom_site_label_1
_geom_angle_atom_site_label_2
_geom_angle_atom_site_label_3
_geom_angle
_geom_angle_site_symmetry_1
_geom_angle_site_symmetry_3
_geom_angle_publ_flag
Fe1 Fe2 Fe3 60.636(17) . . ?
Fe1 Fe2 Fe4 58.637(17) . . ?
Fe1 Fe3 Fe2 59.219(17) . . ?
Fe1 Fe3 Fe4 57.928(16) . . ?
Fe1 Fe4 Fe2 59.602(17) . . ?
Fe1 Fe4 Fe3 60.263(17) . . ?
Fe2 Fe1 Fe3 60.145(17) . . ?
Fe2 Fe1 Fe4 61.762(17) . . ?
Fe2 Fe3 Fe4 60.107(17) . . ?
Fe2 Fe4 Fe3 58.966(17) . . ?
Fe3 Fe1 Fe4 61.809(17) . . ?
Fe3 Fe2 Fe4 60.927(17) . . ?
S1 S3 S2 61.83(3) . . ?
S1 S3 S4 59.40(2) . . ?
S1 S2 S3 59.28(2) . . ?
S1 S2 S4 59.01(2) . . ?
S1 S4 S3 59.58(2) . . ?
S1 S4 S2 61.73(3) . . ?
S3 S1 S2 58.89(2) . . ?
S3 S1 S4 61.02(3) . . ?
S3 S2 S4 61.07(2) . . ?
S3 S4 S2 59.23(2) . . ?
S2 S1 S4 59.26(2) . . ?
S2 S3 S4 59.70(2) . . ?
N1 Fe1 S2 115.45(9) . . ?
N1 Fe1 S3 120.52(8) . . ?
S2 Fe1 S3 101.24(4) . . ?
N1 Fe1 S1 112.25(9) . . ?
S2 Fe1 S1 104.51(4) . . ?
S3 Fe1 S1 100.70(4) . . ?
N1 Fe1 Fe4 138.40(8) . . ?
S2 Fe1 Fe4 52.36(3) . . ?
S3 Fe1 Fe4 101.02(3) . . ?
S1 Fe1 Fe4 52.82(3) . . ?
N1 Fe1 Fe2 148.24(9) . . ?
S2 Fe1 Fe2 51.17(3) . . ?
S3 Fe1 Fe2 51.68(3) . . ?
S1 Fe1 Fe2 99.45(3) . . ?
N1 Fe1 Fe3 144.90(9) . . ?
S2 Fe1 Fe3 99.39(3) . . ?
S3 Fe1 Fe3 51.53(3) . . ?
S1 Fe1 Fe3 50.92(3) . . ?
N1 Fe1 Na1 52.31(9) . . ?
S2 Fe1 Na1 151.23(4) . . ?
S3 Fe1 Na1 107.17(4) . . ?
S1 Fe1 Na1 66.08(4) . . ?
Fe4 Fe1 Na1 116.07(3) . . ?
Fe2 Fe1 Na1 153.48(4) . . ?
Fe3 Fe1 Na1 94.74(3) . . ?
N2 Fe2 S2 116.10(9) . . ?
N2 Fe2 S3 120.05(9) . . ?
S2 Fe2 S3 100.98(4) . . ?
N2 Fe2 S4 114.17(9) . . ?
S2 Fe2 S4 100.73(4) . . ?
S3 Fe2 S4 101.99(4) . . ?
N2 Fe2 Fe1 148.27(9) . . ?
S2 Fe2 Fe1 51.27(3) . . ?
S3 Fe2 Fe1 51.32(3) . . ?
S4 Fe2 Fe1 97.42(3) . . ?
N2 Fe2 Fe3 143.79(9) . . ?
S2 Fe2 Fe3 99.88(3) . . ?
S3 Fe2 Fe3 51.69(3) . . ?
S4 Fe2 Fe3 51.10(3) . . ?
N2 Fe2 Fe4 141.77(9) . . ?
S2 Fe2 Fe4 50.92(3) . . ?
S3 Fe2 Fe4 98.17(3) . . ?
S4 Fe2 Fe4 51.25(3) . . ?
N3 Fe3 S1 119.67(10) . . ?
N3 Fe3 S4 118.57(9) . . ?
S1 Fe3 S4 100.48(4) . . ?
N3 Fe3 S3 112.75(9) . . ?
S1 Fe3 S3 100.24(4) . . ?
S4 Fe3 S3 102.21(4) . . ?
N3 Fe3 Fe2 141.02(9) . . ?
S1 Fe3 Fe2 99.07(3) . . ?
S4 Fe3 Fe2 51.94(3) . . ?
S3 Fe3 Fe2 51.07(3) . . ?
N3 Fe3 Fe1 144.28(8) . . ?
S1 Fe3 Fe1 51.41(3) . . ?
S4 Fe3 Fe1 96.91(3) . . ?
S3 Fe3 Fe1 50.56(2) . . ?
N3 Fe3 Fe4 150.19(9) . . ?
S1 Fe3 Fe4 51.10(3) . . ?
S4 Fe3 Fe4 51.01(3) . . ?
S3 Fe3 Fe4 97.05(3) . . ?
N4 Fe4 S2 117.50(9) . . ?
N4 Fe4 S4 121.26(9) . . ?
S2 Fe4 S4 99.88(4) . . ?
N4 Fe4 S1 113.15(10) . . ?
S2 Fe4 S1 103.22(4) . . ?
S4 Fe4 S1 98.76(4) . . ?
N4 Fe4 Fe1 140.43(9) . . ?
S2 Fe4 Fe1 51.56(3) . . ?
S4 Fe4 Fe1 98.20(3) . . ?
S1 Fe4 Fe1 52.32(3) . . ?
N4 Fe4 Fe2 149.44(10) . . ?
S2 Fe4 Fe2 50.06(2) . . ?
S4 Fe4 Fe2 51.24(3) . . ?
S1 Fe4 Fe2 97.38(3) . . ?
N4 Fe4 Fe3 144.71(9) . . ?
S2 Fe4 Fe3 97.57(3) . . ?
S4 Fe4 Fe3 50.19(3) . . ?
S1 Fe4 Fe3 50.15(3) . . ?
O1 Na1 O2 90.38(13) . . ?
O1 Na1 N1 115.33(12) . . ?
O2 Na1 N1 140.61(13) . . ?
O1 Na1 S1 167.00(12) . . ?
O2 Na1 S1 81.24(9) . . ?
N1 Na1 S1 77.04(7) . . ?
O1 Na1 Fe1 147.02(11) . . ?
O2 Na1 Fe1 122.54(9) . . ?
N1 Na1 Fe1 37.41(6) . . ?
S1 Na1 Fe1 42.86(3) . . ?
O1 Na1 Si1 111.60(11) . . ?
O2 Na1 Si1 114.08(11) . . ?
N1 Na1 Si1 30.35(7) . . ?
S1 Na1 Si1 81.03(4) . . ?
Fe1 Na1 Si1 56.17(3) . . ?
N1 Si1 C3 112.54(16) . . ?
N1 Si1 C2 111.73(17) . . ?
C3 Si1 C2 103.25(19) . . ?
N1 Si1 C1 111.30(18) . . ?
C3 Si1 C1 107.9(2) . . ?
C2 Si1 C1 109.8(2) . . ?
N1 Si1 Na1 47.23(10) . . ?
C3 Si1 Na1 86.78(14) . . ?
C2 Si1 Na1 81.10(15) . . ?
C1 Si1 Na1 158.35(15) . . ?
N1 Si2 C5 111.25(17) . . ?
N1 Si2 C4 111.00(16) . . ?
C5 Si2 C4 109.3(2) . . ?
N1 Si2 C6 113.04(17) . . ?
C5 Si2 C6 105.2(2) . . ?
C4 Si2 C6 106.8(2) . . ?
N2 Si3 C9 113.53(17) . . ?
N2 Si3 C8 111.00(18) . . ?
C9 Si3 C8 105.2(2) . . ?
N2 Si3 C7 111.24(19) . . ?
C9 Si3 C7 105.6(2) . . ?
C8 Si3 C7 110.0(2) . . ?
N2 Si4 C11 110.92(17) . . ?
N2 Si4 C10 114.00(19) . . ?
C11 Si4 C10 105.6(2) . . ?
N2 Si4 C12 110.78(17) . . ?
C11 Si4 C12 110.0(2) . . ?
C10 Si4 C12 105.3(2) . . ?
N3 Si5 C15 110.68(18) . . ?
N3 Si5 C14 112.10(17) . . ?
C15 Si5 C14 109.5(2) . . ?
N3 Si5 C13 113.49(18) . . ?
C15 Si5 C13 106.8(2) . . ?
C14 Si5 C13 103.9(2) . . ?
N3 Si6 C17 110.64(19) . . ?
N3 Si6 C18 112.95(16) . . ?
C17 Si6 C18 110.0(2) . . ?
N3 Si6 C16 111.39(15) . . ?
C17 Si6 C16 107.69(19) . . ?
C18 Si6 C16 103.8(2) . . ?
N4 Si7 C20 111.22(17) . . ?
N4 Si7 C21 111.31(17) . . ?
C20 Si7 C21 108.1(2) . . ?
N4 Si7 C19 113.1(2) . . ?
C20 Si7 C19 104.2(2) . . ?
C21 Si7 C19 108.5(2) . . ?
N4 Si8 C24 114.93(16) . . ?
N4 Si8 C23 111.33(19) . . ?
C24 Si8 C23 103.2(2) . . ?
N4 Si8 C22 111.48(19) . . ?
C24 Si8 C22 105.4(2) . . ?
C23 Si8 C22 110.0(2) . . ?
Fe3 S1 Fe1 77.67(3) . . ?
Fe3 S1 Fe4 78.74(3) . . ?
Fe1 S1 Fe4 74.86(3) . . ?
Fe3 S1 Na1 111.78(5) . . ?
Fe1 S1 Na1 71.06(4) . . ?
Fe4 S1 Na1 140.66(5) . . ?
Fe2 S2 Fe1 77.56(3) . . ?
Fe2 S2 Fe4 79.02(3) . . ?
Fe1 S2 Fe4 76.08(3) . . ?
Fe1 S3 Fe2 76.99(3) . . ?
Fe1 S3 Fe3 77.91(3) . . ?
Fe2 S3 Fe3 77.23(3) . . ?
Fe3 S4 Fe2 76.97(3) . . ?
Fe3 S4 Fe4 78.79(3) . . ?
Fe2 S4 Fe4 77.51(3) . . ?
C32 O2 C29 108.6(4) . . ?
C32 O2 Na1 120.1(3) . . ?
C29 O2 Na1 131.1(3) . . ?
C28 O1 C25 106.4(4) . . ?
C28 O1 Na1 118.3(3) . . ?
C25 O1 Na1 135.2(3) . . ?
Si1 N1 Si2 121.03(16) . . ?
Si1 N1 Fe1 114.12(14) . . ?
Si2 N1 Fe1 112.57(15) . . ?
Si1 N1 Na1 102.42(13) . . ?
Si2 N1 Na1 111.33(14) . . ?
Fe1 N1 Na1 90.28(11) . . ?
Si3 N2 Si4 123.64(18) . . ?
Si3 N2 Fe2 120.44(16) . . ?
Si4 N2 Fe2 115.64(15) . . ?
Si6 N3 Si5 123.63(17) . . ?
Si6 N3 Fe3 116.83(15) . . ?
Si5 N3 Fe3 118.81(16) . . ?
Si8 N4 Si7 119.22(16) . . ?
Si8 N4 Fe4 126.26(17) . . ?
Si7 N4 Fe4 114.38(16) . . ?
O1 C25 C26 105.5(5) . . ?
C27 C26 C25 103.8(5) . . ?
C28 C27 C26 107.2(6) . . ?
O1 C28 C27 107.7(6) . . ?
O2 C29 C30 106.7(4) . . ?
C31 C30 C29 105.0(4) . . ?
C30 C31 C32 102.5(4) . . ?
O2 C32 C31 106.4(4) . . ?

loop_
_geom_bond_atom_site_label_1
_geom_bond_atom_site_label_2
_geom_bond_distance
_geom_bond_site_symmetry_2
_geom_bond_publ_flag
Fe1 N1 1.945(3) . ?
Fe1 S2 2.2656(10) . ?
Fe1 S3 2.2723(10) . ?
Fe1 S1 2.3019(10) . ?
Fe1 Fe4 2.8077(7) . ?
Fe1 Fe2 2.8361(7) . ?
Fe1 Fe3 2.8770(7) . ?
Fe1 Na1 3.2009(16) . ?
Fe2 N2 1.890(3) . ?
Fe2 S2 2.2625(10) . ?
Fe2 S3 2.2838(10) . ?
Fe2 S4 2.3137(10) . ?
Fe2 Fe3 2.8630(7) . ?
Fe2 Fe4 2.8968(7) . ?
Fe3 N3 1.894(3) . ?
Fe3 S1 2.2860(10) . ?
Fe3 S4 2.2870(10) . ?
Fe3 S3 2.3036(10) . ?
Fe3 Fe4 2.9203(7) . ?
Fe4 N4 1.891(3) . ?
Fe4 S2 2.2907(10) . ?
Fe4 S4 2.3140(10) . ?
Fe4 S1 2.3174(10) . ?
S1 S2 3.6117(13) . ?
S1 S3 3.5220(13) . ?
S1 S4 3.5154(12) . ?
S2 S3 3.5076(12) . ?
S2 S4 3.5244(12) . ?
S3 S4 3.5728(12) . ?
Na1 C16 3.0307(42) . ?
Na1 O1 2.269(3) . ?
Na1 O2 2.315(3) . ?
Na1 N1 2.533(3) . ?
Na1 S1 3.0933(17) . ?
Na1 Si1 3.370(2) . ?
Si1 N1 1.744(3) . ?
Si1 C3 1.864(4) . ?
Si1 C2 1.871(4) . ?
Si1 C1 1.873(4) . ?
Si2 N1 1.755(3) . ?
Si2 C5 1.869(4) . ?
Si2 C4 1.870(4) . ?
Si2 C6 1.882(4) . ?
Si3 N2 1.728(3) . ?
Si3 C9 1.870(4) . ?
Si3 C8 1.871(4) . ?
Si3 C7 1.873(4) . ?
Si4 N2 1.733(3) . ?
Si4 C11 1.852(4) . ?
Si4 C10 1.872(5) . ?
Si4 C12 1.880(4) . ?
Si5 N3 1.739(3) . ?
Si5 C15 1.861(4) . ?
Si5 C14 1.864(4) . ?
Si5 C13 1.872(4) . ?
Si6 N3 1.738(3) . ?
Si6 C17 1.859(4) . ?
Si6 C18 1.864(4) . ?
Si6 C16 1.881(4) . ?
Si7 N4 1.748(3) . ?
Si7 C20 1.867(4) . ?
Si7 C21 1.870(4) . ?
Si7 C19 1.886(4) . ?
Si8 N4 1.733(3) . ?
Si8 C24 1.864(4) . ?
Si8 C23 1.868(4) . ?
Si8 C22 1.875(4) . ?
O2 C32 1.408(6) . ?
O2 C29 1.438(5) . ?
O1 C28 1.391(6) . ?
O1 C25 1.407(6) . ?
C25 C26 1.489(8) . ?
C26 C27 1.446(9) . ?
C27 C28 1.445(8) . ?
C29 C30 1.474(7) . ?
C30 C31 1.459(6) . ?
C31 C32 1.509(7) . ?

loop_
_geom_torsion_atom_site_label_1
_geom_torsion_atom_site_label_2
_geom_torsion_atom_site_label_3
_geom_torsion_atom_site_label_4
_geom_torsion
_geom_torsion_site_symmetry_1
_geom_torsion_site_symmetry_2
_geom_torsion_site_symmetry_3
_geom_torsion_site_symmetry_4
_geom_torsion_publ_flag
N1 Fe1 Fe2 N2 -1.6(2) . . . . ?
S2 Fe1 Fe2 N2 -77.01(17) . . . . ?
S3 Fe1 Fe2 N2 85.71(17) . . . . ?
S1 Fe1 Fe2 N2 -178.08(17) . . . . ?
Fe4 Fe1 Fe2 N2 -139.79(17) . . . . ?
Fe3 Fe1 Fe2 N2 148.28(17) . . . . ?
Na1 Fe1 Fe2 N2 127.87(18) . . . . ?
N1 Fe1 Fe2 S2 75.40(16) . . . . ?
S3 Fe1 Fe2 S2 162.72(5) . . . . ?
S1 Fe1 Fe2 S2 -101.07(4) . . . . ?
Fe4 Fe1 Fe2 S2 -62.77(3) . . . . ?
Fe3 Fe1 Fe2 S2 -134.71(3) . . . . ?
Na1 Fe1 Fe2 S2 -155.12(8) . . . . ?
N1 Fe1 Fe2 S3 -87.32(16) . . . . ?
S2 Fe1 Fe2 S3 -162.72(5) . . . . ?
S1 Fe1 Fe2 S3 96.22(4) . . . . ?
Fe4 Fe1 Fe2 S3 134.51(4) . . . . ?
Fe3 Fe1 Fe2 S3 62.57(3) . . . . ?
Na1 Fe1 Fe2 S3 42.16(8) . . . . ?
N1 Fe1 Fe2 S4 173.23(16) . . . . ?
S2 Fe1 Fe2 S4 97.83(4) . . . . ?
S3 Fe1 Fe2 S4 -99.45(4) . . . . ?
S1 Fe1 Fe2 S4 -3.23(4) . . . . ?
Fe4 Fe1 Fe2 S4 35.06(3) . . . . ?
Fe3 Fe1 Fe2 S4 -36.88(3) . . . . ?
Na1 Fe1 Fe2 S4 -57.29(8) . . . . ?
N1 Fe1 Fe2 Fe3 -149.89(16) . . . . ?
S2 Fe1 Fe2 Fe3 134.71(3) . . . . ?
S3 Fe1 Fe2 Fe3 -62.57(3) . . . . ?
S1 Fe1 Fe2 Fe3 33.65(3) . . . . ?
Fe4 Fe1 Fe2 Fe3 71.939(19) . . . . ?
Na1 Fe1 Fe2 Fe3 -20.41(8) . . . . ?
N1 Fe1 Fe2 Fe4 138.17(16) . . . . ?
S2 Fe1 Fe2 Fe4 62.77(3) . . . . ?
S3 Fe1 Fe2 Fe4 -134.51(4) . . . . ?
S1 Fe1 Fe2 Fe4 -38.29(3) . . . . ?
Fe3 Fe1 Fe2 Fe4 -71.939(19) . . . . ?
Na1 Fe1 Fe2 Fe4 -92.35(8) . . . . ?
N2 Fe2 Fe3 N3 -12.1(2) . . . . ?
S2 Fe2 Fe3 N3 174.26(13) . . . . ?
S3 Fe2 Fe3 N3 78.01(13) . . . . ?
S4 Fe2 Fe3 N3 -89.87(13) . . . . ?
Fe1 Fe2 Fe3 N3 140.01(13) . . . . ?
Fe4 Fe2 Fe3 N3 -151.73(13) . . . . ?
N2 Fe2 Fe3 S1 174.04(15) . . . . ?
S2 Fe2 Fe3 S1 0.37(4) . . . . ?
S3 Fe2 Fe3 S1 -95.88(4) . . . . ?
S4 Fe2 Fe3 S1 96.25(4) . . . . ?
Fe1 Fe2 Fe3 S1 -33.87(3) . . . . ?
Fe4 Fe2 Fe3 S1 34.39(3) . . . . ?
N2 Fe2 Fe3 S4 77.79(15) . . . . ?
S2 Fe2 Fe3 S4 -95.87(4) . . . . ?
S3 Fe2 Fe3 S4 167.88(4) . . . . ?
Fe1 Fe2 Fe3 S4 -130.12(3) . . . . ?
Fe4 Fe2 Fe3 S4 -61.86(3) . . . . ?
N2 Fe2 Fe3 S3 -90.08(15) . . . . ?
S2 Fe2 Fe3 S3 96.25(4) . . . . ?
S4 Fe2 Fe3 S3 -167.88(4) . . . . ?
Fe1 Fe2 Fe3 S3 62.01(3) . . . . ?
Fe4 Fe2 Fe3 S3 130.26(3) . . . . ?
N2 Fe2 Fe3 Fe1 -152.09(15) . . . . ?
S2 Fe2 Fe3 Fe1 34.24(3) . . . . ?
S3 Fe2 Fe3 Fe1 -62.01(3) . . . . ?
S4 Fe2 Fe3 Fe1 130.12(3) . . . . ?
Fe4 Fe2 Fe3 Fe1 68.256(18) . . . . ?
N2 Fe2 Fe3 Fe4 139.66(15) . . . . ?
S2 Fe2 Fe3 Fe4 -34.01(3) . . . . ?
S3 Fe2 Fe3 Fe4 -130.26(3) . . . . ?
S4 Fe2 Fe3 Fe4 61.86(3) . . . . ?
Fe1 Fe2 Fe3 Fe4 -68.256(18) . . . . ?
N1 Fe1 Fe3 N3 16.5(2) . . . . ?
S2 Fe1 Fe3 N3 -170.32(16) . . . . ?
S3 Fe1 Fe3 N3 -73.38(16) . . . . ?
S1 Fe1 Fe3 N3 88.57(16) . . . . ?
Fe4 Fe1 Fe3 N3 151.95(16) . . . . ?
Fe2 Fe1 Fe3 N3 -136.18(16) . . . . ?
Na1 Fe1 Fe3 N3 34.83(16) . . . . ?
N1 Fe1 Fe3 S1 -72.10(14) . . . . ?
S2 Fe1 Fe3 S1 101.11(4) . . . . ?
S3 Fe1 Fe3 S1 -161.95(5) . . . . ?
Fe4 Fe1 Fe3 S1 63.38(3) . . . . ?
Fe2 Fe1 Fe3 S1 135.25(4) . . . . ?
Na1 Fe1 Fe3 S1 -53.74(4) . . . . ?
N1 Fe1 Fe3 S4 -170.01(14) . . . . ?
S2 Fe1 Fe3 S4 3.20(4) . . . . ?
S3 Fe1 Fe3 S4 100.14(4) . . . . ?
S1 Fe1 Fe3 S4 -97.91(4) . . . . ?
Fe4 Fe1 Fe3 S4 -34.53(3) . . . . ?
Fe2 Fe1 Fe3 S4 37.34(3) . . . . ?
Na1 Fe1 Fe3 S4 -151.65(4) . . . . ?
N1 Fe1 Fe3 S3 89.85(14) . . . . ?
S2 Fe1 Fe3 S3 -96.94(4) . . . . ?
S1 Fe1 Fe3 S3 161.95(5) . . . . ?
Fe4 Fe1 Fe3 S3 -134.67(4) . . . . ?
Fe2 Fe1 Fe3 S3 -62.81(3) . . . . ?
Na1 Fe1 Fe3 S3 108.21(4) . . . . ?
N1 Fe1 Fe3 Fe2 152.66(14) . . . . ?
S2 Fe1 Fe3 Fe2 -34.13(3) . . . . ?
S3 Fe1 Fe3 Fe2 62.81(3) . . . . ?
S1 Fe1 Fe3 Fe2 -135.25(4) . . . . ?
Fe4 Fe1 Fe3 Fe2 -71.862(19) . . . . ?
Na1 Fe1 Fe3 Fe2 171.01(4) . . . . ?
N1 Fe1 Fe3 Fe4 -135.48(14) . . . . ?
S2 Fe1 Fe3 Fe4 37.73(3) . . . . ?
S3 Fe1 Fe3 Fe4 134.67(4) . . . . ?
S1 Fe1 Fe3 Fe4 -63.38(3) . . . . ?
Fe2 Fe1 Fe3 Fe4 71.862(19) . . . . ?
Na1 Fe1 Fe3 Fe4 -117.12(4) . . . . ?
N1 Fe1 Fe4 N4 0.9(2) . . . . ?
S2 Fe1 Fe4 N4 88.00(15) . . . . ?
S3 Fe1 Fe4 N4 -176.23(15) . . . . ?
S1 Fe1 Fe4 N4 -81.09(15) . . . . ?
Fe2 Fe1 Fe4 N4 149.01(15) . . . . ?
Fe3 Fe1 Fe4 N4 -141.67(15) . . . . ?
Na1 Fe1 Fe4 N4 -60.76(15) . . . . ?
N1 Fe1 Fe4 S2 -87.06(14) . . . . ?
S3 Fe1 Fe4 S2 95.77(4) . . . . ?
S1 Fe1 Fe4 S2 -169.09(4) . . . . ?
Fe2 Fe1 Fe4 S2 61.01(3) . . . . ?
Fe3 Fe1 Fe4 S2 130.33(3) . . . . ?
Na1 Fe1 Fe4 S2 -148.76(5) . . . . ?
N1 Fe1 Fe4 S4 176.80(13) . . . . ?
S2 Fe1 Fe4 S4 -96.14(4) . . . . ?
S3 Fe1 Fe4 S4 -0.38(4) . . . . ?
S1 Fe1 Fe4 S4 94.77(4) . . . . ?
Fe2 Fe1 Fe4 S4 -35.13(3) . . . . ?
Fe3 Fe1 Fe4 S4 34.18(3) . . . . ?
Na1 Fe1 Fe4 S4 115.10(5) . . . . ?
N1 Fe1 Fe4 S1 82.03(14) . . . . ?
S2 Fe1 Fe4 S1 169.09(4) . . . . ?
S3 Fe1 Fe4 S1 -95.14(4) . . . . ?
Fe2 Fe1 Fe4 S1 -129.90(3) . . . . ?
Fe3 Fe1 Fe4 S1 -60.58(3) . . . . ?
Na1 Fe1 Fe4 S1 20.33(5) . . . . ?
N1 Fe1 Fe4 Fe2 -148.07(13) . . . . ?
S2 Fe1 Fe4 Fe2 -61.01(3) . . . . ?
S3 Fe1 Fe4 Fe2 34.75(3) . . . . ?
S1 Fe1 Fe4 Fe2 129.90(3) . . . . ?
Fe3 Fe1 Fe4 Fe2 69.314(18) . . . . ?
Na1 Fe1 Fe4 Fe2 150.23(4) . . . . ?
N1 Fe1 Fe4 Fe3 142.61(13) . . . . ?
S2 Fe1 Fe4 Fe3 -130.33(3) . . . . ?
S3 Fe1 Fe4 Fe3 -34.56(3) . . . . ?
S1 Fe1 Fe4 Fe3 60.58(3) . . . . ?
Fe2 Fe1 Fe4 Fe3 -69.314(18) . . . . ?
Na1 Fe1 Fe4 Fe3 80.91(4) . . . . ?
N2 Fe2 Fe4 N4 6.9(2) . . . . ?
S2 Fe2 Fe4 N4 -76.50(18) . . . . ?
S3 Fe2 Fe4 N4 -174.05(17) . . . . ?
S4 Fe2 Fe4 N4 87.09(18) . . . . ?
Fe1 Fe2 Fe4 N4 -139.83(17) . . . . ?
Fe3 Fe2 Fe4 N4 148.72(17) . . . . ?
N2 Fe2 Fe4 S2 83.40(15) . . . . ?
S3 Fe2 Fe4 S2 -97.55(4) . . . . ?
S4 Fe2 Fe4 S2 163.59(5) . . . . ?
Fe1 Fe2 Fe4 S2 -63.33(3) . . . . ?
Fe3 Fe2 Fe4 S2 -134.77(3) . . . . ?
N2 Fe2 Fe4 S4 -80.19(15) . . . . ?
S2 Fe2 Fe4 S4 -163.59(5) . . . . ?
S3 Fe2 Fe4 S4 98.86(4) . . . . ?
Fe1 Fe2 Fe4 S4 133.08(4) . . . . ?
Fe3 Fe2 Fe4 S4 61.64(3) . . . . ?
N2 Fe2 Fe4 S1 -175.52(14) . . . . ?
S2 Fe2 Fe4 S1 101.08(4) . . . . ?
S3 Fe2 Fe4 S1 3.53(4) . . . . ?
S4 Fe2 Fe4 S1 -95.33(4) . . . . ?
Fe1 Fe2 Fe4 S1 37.75(3) . . . . ?
Fe3 Fe2 Fe4 S1 -33.69(3) . . . . ?
N2 Fe2 Fe4 Fe1 146.72(14) . . . . ?
S2 Fe2 Fe4 Fe1 63.33(3) . . . . ?
S3 Fe2 Fe4 Fe1 -34.22(3) . . . . ?
S4 Fe2 Fe4 Fe1 -133.08(4) . . . . ?
Fe3 Fe2 Fe4 Fe1 -71.448(18) . . . . ?
N2 Fe2 Fe4 Fe3 -141.83(14) . . . . ?
S2 Fe2 Fe4 Fe3 134.77(3) . . . . ?
S3 Fe2 Fe4 Fe3 37.22(3) . . . . ?
S4 Fe2 Fe4 Fe3 -61.64(3) . . . . ?
Fe1 Fe2 Fe4 Fe3 71.448(18) . . . . ?
N3 Fe3 Fe4 N4 -9.6(2) . . . . ?
S1 Fe3 Fe4 N4 72.96(16) . . . . ?
S4 Fe3 Fe4 N4 -89.53(16) . . . . ?
S3 Fe3 Fe4 N4 170.45(16) . . . . ?
Fe2 Fe3 Fe4 N4 -152.81(16) . . . . ?
Fe1 Fe3 Fe4 N4 136.85(16) . . . . ?
N3 Fe3 Fe4 S2 176.48(18) . . . . ?
S1 Fe3 Fe4 S2 -100.92(4) . . . . ?
S4 Fe3 Fe4 S2 96.58(4) . . . . ?
S3 Fe3 Fe4 S2 -3.44(4) . . . . ?
Fe2 Fe3 Fe4 S2 33.30(3) . . . . ?
Fe1 Fe3 Fe4 S2 -37.04(3) . . . . ?
N3 Fe3 Fe4 S4 79.90(19) . . . . ?
S1 Fe3 Fe4 S4 162.49(5) . . . . ?
S3 Fe3 Fe4 S4 -100.02(4) . . . . ?
Fe2 Fe3 Fe4 S4 -63.28(3) . . . . ?
Fe1 Fe3 Fe4 S4 -133.62(4) . . . . ?
N3 Fe3 Fe4 S1 -82.59(19) . . . . ?
S4 Fe3 Fe4 S1 -162.49(5) . . . . ?
S3 Fe3 Fe4 S1 97.49(4) . . . . ?
Fe2 Fe3 Fe4 S1 134.23(3) . . . . ?
Fe1 Fe3 Fe4 S1 63.88(3) . . . . ?
N3 Fe3 Fe4 Fe1 -146.48(18) . . . . ?
S1 Fe3 Fe4 Fe1 -63.88(3) . . . . ?
S4 Fe3 Fe4 Fe1 133.62(4) . . . . ?
S3 Fe3 Fe4 Fe1 33.60(3) . . . . ?
Fe2 Fe3 Fe4 Fe1 70.342(19) . . . . ?
N3 Fe3 Fe4 Fe2 143.18(18) . . . . ?
S1 Fe3 Fe4 Fe2 -134.23(3) . . . . ?
S4 Fe3 Fe4 Fe2 63.28(3) . . . . ?
S3 Fe3 Fe4 Fe2 -36.74(3) . . . . ?
Fe1 Fe3 Fe4 Fe2 -70.342(19) . . . . ?
N1 Fe1 Na1 O1 43.8(2) . . . . ?
S2 Fe1 Na1 O1 117.7(2) . . . . ?
S3 Fe1 Na1 O1 -71.8(2) . . . . ?
S1 Fe1 Na1 O1 -166.1(2) . . . . ?
Fe4 Fe1 Na1 O1 176.2(2) . . . . ?
Fe2 Fe1 Na1 O1 -105.3(2) . . . . ?
Fe3 Fe1 Na1 O1 -122.9(2) . . . . ?
N1 Fe1 Na1 O2 -132.43(16) . . . . ?
S2 Fe1 Na1 O2 -58.62(16) . . . . ?
S3 Fe1 Na1 O2 111.91(12) . . . . ?
S1 Fe1 Na1 O2 17.58(12) . . . . ?
Fe4 Fe1 Na1 O2 -0.04(13) . . . . ?
Fe2 Fe1 Na1 O2 78.46(15) . . . . ?
Fe3 Fe1 Na1 O2 60.80(12) . . . . ?
S2 Fe1 Na1 N1 73.81(13) . . . . ?
S3 Fe1 Na1 N1 -115.66(11) . . . . ?
S1 Fe1 Na1 N1 150.01(11) . . . . ?
Fe4 Fe1 Na1 N1 132.38(10) . . . . ?
Fe2 Fe1 Na1 N1 -149.11(12) . . . . ?
Fe3 Fe1 Na1 N1 -166.77(10) . . . . ?
N1 Fe1 Na1 S1 -150.01(11) . . . . ?
S2 Fe1 Na1 S1 -76.20(8) . . . . ?
S3 Fe1 Na1 S1 94.33(4) . . . . ?
Fe4 Fe1 Na1 S1 -17.63(4) . . . . ?
Fe2 Fe1 Na1 S1 60.88(8) . . . . ?
Fe3 Fe1 Na1 S1 43.22(3) . . . . ?
N1 Fe1 Na1 Si1 -33.51(10) . . . . ?
S2 Fe1 Na1 Si1 40.30(9) . . . . ?
S3 Fe1 Na1 Si1 -149.17(4) . . . . ?
S1 Fe1 Na1 Si1 116.50(4) . . . . ?
Fe4 Fe1 Na1 Si1 98.87(3) . . . . ?
Fe2 Fe1 Na1 Si1 177.38(7) . . . . ?
Fe3 Fe1 Na1 Si1 159.71(3) . . . . ?
O1 Na1 Si1 N1 -103.58(16) . . . . ?
O2 Na1 Si1 N1 155.79(15) . . . . ?
S1 Na1 Si1 N1 79.64(12) . . . . ?
Fe1 Na1 Si1 N1 41.59(11) . . . . ?
O1 Na1 Si1 C3 131.33(17) . . . . ?
O2 Na1 Si1 C3 30.69(16) . . . . ?
N1 Na1 Si1 C3 -125.10(18) . . . . ?
S1 Na1 Si1 C3 -45.46(13) . . . . ?
Fe1 Na1 Si1 C3 -83.51(13) . . . . ?
O1 Na1 Si1 C2 27.37(17) . . . . ?
O2 Na1 Si1 C2 -73.27(16) . . . . ?
N1 Na1 Si1 C2 130.94(18) . . . . ?
S1 Na1 Si1 C2 -149.42(14) . . . . ?
Fe1 Na1 Si1 C2 172.53(14) . . . . ?
O1 Na1 Si1 C1 -95.0(4) . . . . ?
O2 Na1 Si1 C1 164.4(4) . . . . ?
N1 Na1 Si1 C1 8.6(4) . . . . ?
S1 Na1 Si1 C1 88.2(4) . . . . ?
Fe1 Na1 Si1 C1 50.2(4) . . . . ?
N3 Fe3 S1 Fe1 -137.80(10) . . . . ?
S4 Fe3 S1 Fe1 90.51(4) . . . . ?
S3 Fe3 S1 Fe1 -14.08(4) . . . . ?
Fe2 Fe3 S1 Fe1 37.77(3) . . . . ?
Fe4 Fe3 S1 Fe1 76.76(3) . . . . ?
N3 Fe3 S1 Fe4 145.44(10) . . . . ?
S4 Fe3 S1 Fe4 13.76(4) . . . . ?
S3 Fe3 S1 Fe4 -90.83(3) . . . . ?
Fe2 Fe3 S1 Fe4 -38.99(3) . . . . ?
Fe1 Fe3 S1 Fe4 -76.76(3) . . . . ?
N3 Fe3 S1 Na1 -74.23(10) . . . . ?
S4 Fe3 S1 Na1 154.08(5) . . . . ?
S3 Fe3 S1 Na1 49.49(5) . . . . ?
Fe2 Fe3 S1 Na1 101.34(4) . . . . ?
Fe1 Fe3 S1 Na1 63.57(4) . . . . ?
Fe4 Fe3 S1 Na1 140.33(5) . . . . ?
N1 Fe1 S1 Fe3 143.77(9) . . . . ?
S2 Fe1 S1 Fe3 -90.40(3) . . . . ?
S3 Fe1 S1 Fe3 14.30(4) . . . . ?
Fe4 Fe1 S1 Fe3 -81.50(3) . . . . ?
Fe2 Fe1 S1 Fe3 -38.25(3) . . . . ?
Na1 Fe1 S1 Fe3 118.46(4) . . . . ?
N1 Fe1 S1 Fe4 -134.74(9) . . . . ?
S2 Fe1 S1 Fe4 -8.91(3) . . . . ?
S3 Fe1 S1 Fe4 95.79(3) . . . . ?
Fe2 Fe1 S1 Fe4 43.25(3) . . . . ?
Fe3 Fe1 S1 Fe4 81.50(3) . . . . ?
Na1 Fe1 S1 Fe4 -160.04(4) . . . . ?
N1 Fe1 S1 Na1 25.30(9) . . . . ?
S2 Fe1 S1 Na1 151.13(4) . . . . ?
S3 Fe1 S1 Na1 -104.17(4) . . . . ?
Fe4 Fe1 S1 Na1 160.04(4) . . . . ?
Fe2 Fe1 S1 Na1 -156.71(4) . . . . ?
Fe3 Fe1 S1 Na1 -118.46(4) . . . . ?
N4 Fe4 S1 Fe3 -143.08(10) . . . . ?
S2 Fe4 S1 Fe3 88.87(3) . . . . ?
S4 Fe4 S1 Fe3 -13.52(4) . . . . ?
Fe1 Fe4 S1 Fe3 80.11(3) . . . . ?
Fe2 Fe4 S1 Fe3 38.25(3) . . . . ?
N4 Fe4 S1 Fe1 136.81(10) . . . . ?
S2 Fe4 S1 Fe1 8.76(3) . . . . ?
S4 Fe4 S1 Fe1 -93.63(3) . . . . ?
Fe2 Fe4 S1 Fe1 -41.86(3) . . . . ?
Fe3 Fe4 S1 Fe1 -80.11(3) . . . . ?
N4 Fe4 S1 Na1 106.18(12) . . . . ?
S2 Fe4 S1 Na1 -21.87(8) . . . . ?
S4 Fe4 S1 Na1 -124.26(8) . . . . ?
Fe1 Fe4 S1 Na1 -30.63(7) . . . . ?
Fe2 Fe4 S1 Na1 -72.48(8) . . . . ?
Fe3 Fe4 S1 Na1 -110.74(8) . . . . ?
O1 Na1 S1 Fe3 76.9(5) . . . . ?
O2 Na1 S1 Fe3 127.28(10) . . . . ?
N1 Na1 S1 Fe3 -85.81(8) . . . . ?
Fe1 Na1 S1 Fe3 -67.65(4) . . . . ?
Si1 Na1 S1 Fe3 -116.47(4) . . . . ?
O1 Na1 S1 Fe1 144.6(5) . . . . ?
O2 Na1 S1 Fe1 -165.07(10) . . . . ?
N1 Na1 S1 Fe1 -18.16(7) . . . . ?
Si1 Na1 S1 Fe1 -48.82(3) . . . . ?
O1 Na1 S1 Fe4 175.9(5) . . . . ?
O2 Na1 S1 Fe4 -133.74(11) . . . . ?
N1 Na1 S1 Fe4 13.17(11) . . . . ?
Fe1 Na1 S1 Fe4 31.33(7) . . . . ?
Si1 Na1 S1 Fe4 -17.50(8) . . . . ?
N2 Fe2 S2 Fe1 145.21(10) . . . . ?
S3 Fe2 S2 Fe1 13.66(4) . . . . ?
S4 Fe2 S2 Fe1 -90.94(3) . . . . ?
Fe3 Fe2 S2 Fe1 -38.95(3) . . . . ?
Fe4 Fe2 S2 Fe1 -77.99(3) . . . . ?
N2 Fe2 S2 Fe4 -136.81(10) . . . . ?
S3 Fe2 S2 Fe4 91.65(4) . . . . ?
S4 Fe2 S2 Fe4 -12.96(4) . . . . ?
Fe1 Fe2 S2 Fe4 77.99(3) . . . . ?
Fe3 Fe2 S2 Fe4 39.03(3) . . . . ?
N1 Fe1 S2 Fe2 -145.66(9) . . . . ?
S3 Fe1 S2 Fe2 -13.75(4) . . . . ?
S1 Fe1 S2 Fe2 90.55(3) . . . . ?
Fe4 Fe1 S2 Fe2 81.59(3) . . . . ?
Fe3 Fe1 S2 Fe2 38.66(3) . . . . ?
Na1 Fe1 S2 Fe2 157.03(8) . . . . ?
N1 Fe1 S2 Fe4 132.76(9) . . . . ?
S3 Fe1 S2 Fe4 -95.33(3) . . . . ?
S1 Fe1 S2 Fe4 8.96(4) . . . . ?
Fe2 Fe1 S2 Fe4 -81.59(3) . . . . ?
Fe3 Fe1 S2 Fe4 -42.93(3) . . . . ?
Na1 Fe1 S2 Fe4 75.44(8) . . . . ?
N4 Fe4 S2 Fe2 146.13(10) . . . . ?
S4 Fe4 S2 Fe2 12.92(4) . . . . ?
S1 Fe4 S2 Fe2 -88.60(3) . . . . ?
Fe1 Fe4 S2 Fe2 -79.75(3) . . . . ?
Fe3 Fe4 S2 Fe2 -37.85(3) . . . . ?
N4 Fe4 S2 Fe1 -134.13(10) . . . . ?
S4 Fe4 S2 Fe1 92.67(3) . . . . ?
S1 Fe4 S2 Fe1 -8.85(3) . . . . ?
Fe2 Fe4 S2 Fe1 79.75(3) . . . . ?
Fe3 Fe4 S2 Fe1 41.90(3) . . . . ?
N1 Fe1 S3 Fe2 142.38(10) . . . . ?
S2 Fe1 S3 Fe2 13.65(4) . . . . ?
S1 Fe1 S3 Fe2 -93.66(4) . . . . ?
Fe4 Fe1 S3 Fe2 -39.80(3) . . . . ?
Fe3 Fe1 S3 Fe2 -79.49(3) . . . . ?
Na1 Fe1 S3 Fe2 -161.72(4) . . . . ?
N1 Fe1 S3 Fe3 -138.13(10) . . . . ?
S2 Fe1 S3 Fe3 93.13(4) . . . . ?
S1 Fe1 S3 Fe3 -14.17(4) . . . . ?
Fe4 Fe1 S3 Fe3 39.69(3) . . . . ?
Fe2 Fe1 S3 Fe3 79.49(3) . . . . ?
Na1 Fe1 S3 Fe3 -82.24(4) . . . . ?
N2 Fe2 S3 Fe1 -142.71(10) . . . . ?
S2 Fe2 S3 Fe1 -13.65(4) . . . . ?
S4 Fe2 S3 Fe1 89.94(3) . . . . ?
Fe3 Fe2 S3 Fe1 80.32(3) . . . . ?
Fe4 Fe2 S3 Fe1 37.96(3) . . . . ?
N2 Fe2 S3 Fe3 136.96(10) . . . . ?
S2 Fe2 S3 Fe3 -93.98(3) . . . . ?
S4 Fe2 S3 Fe3 9.62(3) . . . . ?
Fe1 Fe2 S3 Fe3 -80.32(3) . . . . ?
Fe4 Fe2 S3 Fe3 -42.36(3) . . . . ?
N3 Fe3 S3 Fe1 142.65(10) . . . . ?
S1 Fe3 S3 Fe1 14.25(4) . . . . ?
S4 Fe3 S3 Fe1 -88.94(3) . . . . ?
Fe2 Fe3 S3 Fe1 -79.20(3) . . . . ?
Fe4 Fe3 S3 Fe1 -37.39(3) . . . . ?
N3 Fe3 S3 Fe2 -138.15(10) . . . . ?
S1 Fe3 S3 Fe2 93.45(3) . . . . ?
S4 Fe3 S3 Fe2 -9.74(3) . . . . ?
Fe1 Fe3 S3 Fe2 79.20(3) . . . . ?
Fe4 Fe3 S3 Fe2 41.81(3) . . . . ?
N3 Fe3 S4 Fe2 134.26(11) . . . . ?
S1 Fe3 S4 Fe2 -93.37(3) . . . . ?
S3 Fe3 S4 Fe2 9.62(3) . . . . ?
Fe1 Fe3 S4 Fe2 -41.44(3) . . . . ?
Fe4 Fe3 S4 Fe2 -79.60(3) . . . . ?
N3 Fe3 S4 Fe4 -146.14(11) . . . . ?
S1 Fe3 S4 Fe4 -13.77(4) . . . . ?
S3 Fe3 S4 Fe4 89.22(3) . . . . ?
Fe2 Fe3 S4 Fe4 79.60(3) . . . . ?
Fe1 Fe3 S4 Fe4 38.16(3) . . . . ?
N2 Fe2 S4 Fe3 -140.74(10) . . . . ?
S2 Fe2 S4 Fe3 94.10(3) . . . . ?
S3 Fe2 S4 Fe3 -9.70(3) . . . . ?
Fe1 Fe2 S4 Fe3 42.23(3) . . . . ?
Fe4 Fe2 S4 Fe3 81.20(3) . . . . ?
N2 Fe2 S4 Fe4 138.06(10) . . . . ?
S2 Fe2 S4 Fe4 12.90(4) . . . . ?
S3 Fe2 S4 Fe4 -90.90(3) . . . . ?
Fe1 Fe2 S4 Fe4 -38.97(3) . . . . ?
Fe3 Fe2 S4 Fe4 -81.20(3) . . . . ?
N4 Fe4 S4 Fe3 137.49(11) . . . . ?
S2 Fe4 S4 Fe3 -91.65(4) . . . . ?
S1 Fe4 S4 Fe3 13.51(4) . . . . ?
Fe1 Fe4 S4 Fe3 -39.43(3) . . . . ?
Fe2 Fe4 S4 Fe3 -78.95(3) . . . . ?
N4 Fe4 S4 Fe2 -143.56(11) . . . . ?
S2 Fe4 S4 Fe2 -12.70(3) . . . . ?
S1 Fe4 S4 Fe2 92.47(3) . . . . ?
Fe1 Fe4 S4 Fe2 39.53(3) . . . . ?
Fe3 Fe4 S4 Fe2 78.95(3) . . . . ?
O1 Na1 O2 C32 -62.8(4) . . . . ?
N1 Na1 O2 C32 70.2(4) . . . . ?
S1 Na1 O2 C32 127.1(4) . . . . ?
Fe1 Na1 O2 C32 115.1(4) . . . . ?
Si1 Na1 O2 C32 51.1(4) . . . . ?
O1 Na1 O2 C29 122.0(4) . . . . ?
N1 Na1 O2 C29 -105.0(5) . . . . ?
S1 Na1 O2 C29 -48.1(4) . . . . ?
Fe1 Na1 O2 C29 -60.1(5) . . . . ?
Si1 Na1 O2 C29 -124.1(4) . . . . ?
O2 Na1 O1 C28 -54.1(5) . . . . ?
N1 Na1 O1 C28 156.8(4) . . . . ?
S1 Na1 O1 C28 -4.5(8) . . . . ?
Fe1 Na1 O1 C28 129.1(4) . . . . ?
Si1 Na1 O1 C28 -170.3(4) . . . . ?
O2 Na1 O1 C25 121.1(6) . . . . ?
N1 Na1 O1 C25 -28.0(6) . . . . ?
S1 Na1 O1 C25 170.7(6) . . . . ?
Fe1 Na1 O1 C25 -55.7(6) . . . . ?
Si1 Na1 O1 C25 5.0(6) . . . . ?
C3 Si1 N1 Si2 -173.3(2) . . . . ?
C2 Si1 N1 Si2 71.1(2) . . . . ?
C1 Si1 N1 Si2 -52.1(3) . . . . ?
Na1 Si1 N1 Si2 124.5(2) . . . . ?
C3 Si1 N1 Fe1 -33.8(2) . . . . ?
C2 Si1 N1 Fe1 -149.42(18) . . . . ?
C1 Si1 N1 Fe1 87.4(2) . . . . ?
Na1 Si1 N1 Fe1 -95.97(16) . . . . ?
C3 Si1 N1 Na1 62.18(19) . . . . ?
C2 Si1 N1 Na1 -53.45(19) . . . . ?
C1 Si1 N1 Na1 -176.60(17) . . . . ?
C5 Si2 N1 Si1 -147.7(2) . . . . ?
C4 Si2 N1 Si1 90.4(2) . . . . ?
C6 Si2 N1 Si1 -29.6(3) . . . . ?
C5 Si2 N1 Fe1 72.3(2) . . . . ?
C4 Si2 N1 Fe1 -49.7(2) . . . . ?
C6 Si2 N1 Fe1 -169.7(2) . . . . ?
C5 Si2 N1 Na1 -27.4(2) . . . . ?
C4 Si2 N1 Na1 -149.36(17) . . . . ?
C6 Si2 N1 Na1 90.7(2) . . . . ?
S2 Fe1 N1 Si1 -45.45(18) . . . . ?
S3 Fe1 N1 Si1 -167.53(11) . . . . ?
S1 Fe1 N1 Si1 74.18(16) . . . . ?
Fe4 Fe1 N1 Si1 15.7(2) . . . . ?
Fe2 Fe1 N1 Si1 -102.05(17) . . . . ?
Fe3 Fe1 N1 Si1 127.12(13) . . . . ?
Na1 Fe1 N1 Si1 103.76(17) . . . . ?
S2 Fe1 N1 Si2 97.47(15) . . . . ?
S3 Fe1 N1 Si2 -24.61(19) . . . . ?
S1 Fe1 N1 Si2 -142.91(12) . . . . ?
Fe4 Fe1 N1 Si2 158.61(8) . . . . ?
Fe2 Fe1 N1 Si2 40.9(3) . . . . ?
Fe3 Fe1 N1 Si2 -89.96(19) . . . . ?
Na1 Fe1 N1 Si2 -113.32(18) . . . . ?
S2 Fe1 N1 Na1 -149.21(6) . . . . ?
S3 Fe1 N1 Na1 88.71(9) . . . . ?
S1 Fe1 N1 Na1 -29.58(10) . . . . ?
Fe4 Fe1 N1 Na1 -88.07(13) . . . . ?
Fe2 Fe1 N1 Na1 154.19(10) . . . . ?
Fe3 Fe1 N1 Na1 23.37(18) . . . . ?
O1 Na1 N1 Si1 89.85(16) . . . . ?
O2 Na1 N1 Si1 -36.2(2) . . . . ?
S1 Na1 N1 Si1 -94.39(11) . . . . ?
Fe1 Na1 N1 Si1 -114.81(15) . . . . ?
O1 Na1 N1 Si2 -40.89(19) . . . . ?
O2 Na1 N1 Si2 -166.90(16) . . . . ?
S1 Na1 N1 Si2 134.87(13) . . . . ?
Fe1 Na1 N1 Si2 114.45(17) . . . . ?
Si1 Na1 N1 Si2 -130.7(2) . . . . ?
O1 Na1 N1 Fe1 -155.34(14) . . . . ?
O2 Na1 N1 Fe1 78.65(19) . . . . ?
S1 Na1 N1 Fe1 20.42(7) . . . . ?
Si1 Na1 N1 Fe1 114.81(15) . . . . ?
C9 Si3 N2 Si4 -174.9(2) . . . . ?
C8 Si3 N2 Si4 -56.6(3) . . . . ?
C7 Si3 N2 Si4 66.2(3) . . . . ?
C9 Si3 N2 Fe2 11.5(3) . . . . ?
C8 Si3 N2 Fe2 129.8(2) . . . . ?
C7 Si3 N2 Fe2 -107.4(2) . . . . ?
C11 Si4 N2 Si3 111.5(2) . . . . ?
C10 Si4 N2 Si3 -7.5(3) . . . . ?
C12 Si4 N2 Si3 -126.0(2) . . . . ?
C11 Si4 N2 Fe2 -74.6(2) . . . . ?
C10 Si4 N2 Fe2 166.4(2) . . . . ?
C12 Si4 N2 Fe2 47.9(2) . . . . ?
S2 Fe2 N2 Si3 -158.81(13) . . . . ?
S3 Fe2 N2 Si3 -36.9(2) . . . . ?
S4 Fe2 N2 Si3 84.62(17) . . . . ?
Fe1 Fe2 N2 Si3 -101.0(2) . . . . ?
Fe3 Fe2 N2 Si3 28.1(3) . . . . ?
Fe4 Fe2 N2 Si3 142.01(11) . . . . ?
S2 Fe2 N2 Si4 27.10(19) . . . . ?
S3 Fe2 N2 Si4 149.01(11) . . . . ?
S4 Fe2 N2 Si4 -89.47(16) . . . . ?
Fe1 Fe2 N2 Si4 84.9(2) . . . . ?
Fe3 Fe2 N2 Si4 -145.95(10) . . . . ?
Fe4 Fe2 N2 Si4 -32.1(2) . . . . ?
C17 Si6 N3 Si5 -69.7(3) . . . . ?
C18 Si6 N3 Si5 54.2(3) . . . . ?
C16 Si6 N3 Si5 170.6(2) . . . . ?
C17 Si6 N3 Fe3 100.4(2) . . . . ?
C18 Si6 N3 Fe3 -135.7(2) . . . . ?
C16 Si6 N3 Fe3 -19.3(2) . . . . ?
C15 Si5 N3 Si6 -122.4(3) . . . . ?
C14 Si5 N3 Si6 115.0(2) . . . . ?
C13 Si5 N3 Si6 -2.3(3) . . . . ?
C15 Si5 N3 Fe3 67.7(3) . . . . ?
C14 Si5 N3 Fe3 -54.9(2) . . . . ?
C13 Si5 N3 Fe3 -172.2(2) . . . . ?
S1 Fe3 N3 Si6 65.07(19) . . . . ?
S4 Fe3 N3 Si6 -171.67(12) . . . . ?
S3 Fe3 N3 Si6 -52.37(19) . . . . ?
Fe2 Fe3 N3 Si6 -107.98(17) . . . . ?
Fe1 Fe3 N3 Si6 1.0(3) . . . . ?
Fe4 Fe3 N3 Si6 127.72(14) . . . . ?
S1 Fe3 N3 Si5 -124.36(15) . . . . ?
S4 Fe3 N3 Si5 -1.1(2) . . . . ?
S3 Fe3 N3 Si5 118.21(15) . . . . ?
Fe2 Fe3 N3 Si5 62.6(2) . . . . ?
Fe1 Fe3 N3 Si5 171.58(7) . . . . ?
Fe4 Fe3 N3 Si5 -61.7(3) . . . . ?
C24 Si8 N4 Si7 -161.24(19) . . . . ?
C23 Si8 N4 Si7 -44.3(2) . . . . ?
C22 Si8 N4 Si7 78.9(3) . . . . ?
C24 Si8 N4 Fe4 14.1(3) . . . . ?
C23 Si8 N4 Fe4 131.0(2) . . . . ?
C22 Si8 N4 Fe4 -105.8(3) . . . . ?
C20 Si7 N4 Si8 -154.1(2) . . . . ?
C21 Si7 N4 Si8 85.3(2) . . . . ?
C19 Si7 N4 Si8 -37.2(3) . . . . ?
C20 Si7 N4 Fe4 30.0(2) . . . . ?
C21 Si7 N4 Fe4 -90.6(2) . . . . ?
C19 Si7 N4 Fe4 146.9(2) . . . . ?
S2 Fe4 N4 Si8 -12.6(2) . . . . ?
S4 Fe4 N4 Si8 110.25(17) . . . . ?
S1 Fe4 N4 Si8 -132.80(17) . . . . ?
Fe1 Fe4 N4 Si8 -74.6(2) . . . . ?
Fe2 Fe4 N4 Si8 44.6(3) . . . . ?
Fe3 Fe4 N4 Si8 174.23(8) . . . . ?
S2 Fe4 N4 Si7 162.90(11) . . . . ?
S4 Fe4 N4 Si7 -74.24(18) . . . . ?
S1 Fe4 N4 Si7 42.71(18) . . . . ?
Fe1 Fe4 N4 Si7 100.96(17) . . . . ?
Fe2 Fe4 N4 Si7 -139.90(12) . . . . ?
Fe3 Fe4 N4 Si7 -10.3(3) . . . . ?
C28 O1 C25 C26 31.8(7) . . . . ?
Na1 O1 C25 C26 -143.8(4) . . . . ?
O1 C25 C26 C27 -25.1(8) . . . . ?
C25 C26 C27 C28 9.4(9) . . . . ?
C25 O1 C28 C27 -26.0(8) . . . . ?
Na1 O1 C28 C27 150.5(5) . . . . ?
C26 C27 C28 O1 9.6(9) . . . . ?
C32 O2 C29 C30 -4.4(7) . . . . ?
Na1 O2 C29 C30 171.2(4) . . . . ?
O2 C29 C30 C31 23.7(7) . . . . ?
C29 C30 C31 C32 -32.2(7) . . . . ?
C29 O2 C32 C31 -16.0(6) . . . . ?
Na1 O2 C32 C31 167.8(3) . . . . ?
C30 C31 C32 O2 30.1(6) . . . . ?
